data_7206845
loop_
_publ_author_name
'Artigau, Marine'
'Bonnet, Antoine'
'Ladeira, Sonia'
'Hoffmann, Pascal'
'Vigroux, Alain'

_publ_section_title
;
 A free-base dipyrrin capable of forming extended architectures comparable
 to those of its metal(ii) complex counterparts
;
_journal_issue 23
_journal_name_full CrystEngComm
_journal_page_first 7149
_journal_paper_doi 10.1039/c1ce05913k
_journal_volume 13
_journal_year 2011
_chemical_compound_source 'synthesis as described'
_chemical_formula_moiety 'C17 H14 N2 O2'
_chemical_formula_sum 'C17 H14 N2 O2'
_chemical_formula_weight 278.30
_chemical_name_systematic
;
?
;
_space_group_IT_number 13
_symmetry_cell_setting monoclinic
_symmetry_Int_Tables_number 13
_symmetry_space_group_name_Hall '-P 2yc'
_symmetry_space_group_name_H-M 'P 1 2/c 1'
_atom_sites_solution_hydrogens geom
_atom_sites_solution_primary direct
_atom_sites_solution_secondary difmap
_cell_angle_alpha 90
_cell_angle_beta 91.285(2)
_cell_angle_gamma 90
_cell_formula_units_Z 8
_cell_length_a 11.4997(3)
_cell_length_b 11.1220(4)
_cell_length_c 22.5876(6)
_cell_measurement_reflns_used 2744
_cell_measurement_temperature 193(2)
_cell_measurement_theta_max 23.2
_cell_measurement_theta_min 2.5
_cell_measurement_wavelength 0.71073
_cell_volume 2888.22(15)
_computing_cell_refinement 'Bruker SMART'
_computing_data_collection 'Bruker SMART'
_computing_data_reduction 'Bruker SAINT'
_computing_publication_material 'WinGX publication routines (Farrugia, 1999)'
_computing_structure_refinement 'SHELXL-97 (Sheldrick, 1997)'
_computing_structure_solution 'SIR92 (Giacovazzo et al, 1993)'
_diffrn_ambient_temperature 193(2)
_diffrn_measured_fraction_theta_full 0.997
_diffrn_measured_fraction_theta_max 0.997
_diffrn_measurement_device_type 'CCD area detector'
_diffrn_measurement_method 'phi and omega scans'
_diffrn_radiation_monochromator graphite
_diffrn_radiation_probe x-ray
_diffrn_radiation_source 'fine-focus sealed tube'
_diffrn_radiation_type MoK\a
_diffrn_radiation_wavelength 0.71073
_diffrn_reflns_av_R_equivalents 0.0538
_diffrn_reflns_av_unetI/netI 0.0628
_diffrn_reflns_limit_h_max 13
_diffrn_reflns_limit_h_min -13
_diffrn_reflns_limit_k_max 12
_diffrn_reflns_limit_k_min -13
_diffrn_reflns_limit_l_max 27
_diffrn_reflns_limit_l_min -27
_diffrn_reflns_number 18848
_diffrn_reflns_theta_full 25.35
_diffrn_reflns_theta_max 25.35
_diffrn_reflns_theta_min 1.8
_exptl_absorpt_coefficient_mu 0.086
_exptl_absorpt_correction_T_max 0.990
_exptl_absorpt_correction_T_min 0.965
_exptl_absorpt_correction_type multi-scan
_exptl_absorpt_process_details 'SADABS (Bruker-AXS)'
_exptl_crystal_colour red
_exptl_crystal_density_diffrn 1.28
_exptl_crystal_density_method 'not measured'
_exptl_crystal_description block
_exptl_crystal_F_000 1168
_exptl_crystal_size_max 0.42
_exptl_crystal_size_mid 0.36
_exptl_crystal_size_min 0.14
_refine_diff_density_max 0.576
_refine_diff_density_min -0.297
_refine_diff_density_rms 0.045
_refine_ls_extinction_method none
_refine_ls_goodness_of_fit_ref 1.033
_refine_ls_hydrogen_treatment mixed
_refine_ls_matrix_type full
_refine_ls_number_parameters 387
_refine_ls_number_reflns 5283
_refine_ls_number_restraints 0
_refine_ls_restrained_S_all 1.033
_refine_ls_R_factor_all 0.1025
_refine_ls_R_factor_gt 0.0505
_refine_ls_shift/su_max 0.004
_refine_ls_shift/su_mean 0
_refine_ls_structure_factor_coef Fsqd
_refine_ls_weighting_details 'calc w=1/[\s^2^(Fo^2^)+(0.0645P)^2^+0.1166P] where P=(Fo^2^+2Fc^2^)/3'
_refine_ls_weighting_scheme calc
_refine_ls_wR_factor_gt 0.1167
_refine_ls_wR_factor_ref 0.1377
_reflns_number_gt 3150
_reflns_number_total 5283
_reflns_threshold_expression >2sigma(I)
_cod_data_source_file c1ce05913k.txt
_cod_data_source_block LH
_cod_original_sg_symbol_H-M 'P 2/c'
_cod_database_code 7206845

loop_
_symmetry_equiv_pos_as_xyz
'x, y, z'
'-x, y, -z+1/2'
'-x, -y, -z'
'x, -y, z-1/2'

loop_
_atom_site_label
_atom_site_type_symbol
_atom_site_fract_x
_atom_site_fract_y
_atom_site_fract_z
_atom_site_U_iso_or_equiv
_atom_site_adp_type
_atom_site_occupancy
_atom_site_symmetry_multiplicity
_atom_site_calc_flag
_atom_site_refinement_flags
C1 C 0.0375(3) 0.6230(2) 0.17128(11) 0.0535(8) Uani 1 1 d .
H1A H -0.0454 0.6036 0.1674 0.08 Uiso 1 1 calc R
H1B H 0.0467 0.7041 0.1878 0.08 Uiso 1 1 calc R
H1C H 0.0759 0.5647 0.1977 0.08 Uiso 1 1 calc R
C2 C 0.0885(2) 0.5082(2) 0.08783(10) 0.0320(6) Uani 1 1 d .
C3 C 0.14687(19) 0.5068(2) 0.03001(9) 0.0287(6) Uani 1 1 d .
C4 C 0.1897(2) 0.6099(2) 0.00282(10) 0.0328(6) Uani 1 1 d .
H4 H 0.1784 0.6864 0.0205 0.039 Uiso 1 1 calc R
C5 C 0.2485(2) 0.6011(2) -0.04975(10) 0.0339(6) Uani 1 1 d .
H5 H 0.2771 0.6717 -0.068 0.041 Uiso 1 1 calc R
C6 C 0.2662(2) 0.4894(2) -0.07621(9) 0.0304(6) Uani 1 1 d .
C7 C 0.2200(2) 0.3874(2) -0.04968(10) 0.0341(6) Uani 1 1 d .
H7 H 0.2293 0.311 -0.0678 0.041 Uiso 1 1 calc R
C8 C 0.1611(2) 0.3962(2) 0.00253(9) 0.0326(6) Uani 1 1 d .
H8 H 0.1299 0.3259 0.02 0.039 Uiso 1 1 calc R
C9 C 0.3341(2) 0.4778(2) -0.13174(10) 0.0307(6) Uani 1 1 d .
C10 C 0.2895(2) 0.5396(2) -0.18265(10) 0.0334(6) Uani 1 1 d .
C11 C 0.1898(2) 0.6115(2) -0.18905(11) 0.0400(7) Uani 1 1 d .
H11 H 0.1358 0.6292 -0.1591 0.048 Uiso 1 1 calc R
C12 C 0.1846(2) 0.6517(3) -0.24668(11) 0.0536(8) Uani 1 1 d .
H12 H 0.1271 0.7034 -0.2636 0.064 Uiso 1 1 calc R
C13 C 0.2785(3) 0.6026(3) -0.27533(11) 0.0544(8) Uani 1 1 d .
H13 H 0.2961 0.6146 -0.3158 0.065 Uiso 1 1 calc R
C14 C 0.4347(2) 0.4086(2) -0.13011(10) 0.0349(6) Uani 1 1 d .
C15 C 0.4852(2) 0.3435(3) -0.08155(11) 0.0501(8) Uani 1 1 d .
H15 H 0.4569 0.3395 -0.0424 0.06 Uiso 1 1 calc R
C16 C 0.5825(2) 0.2877(3) -0.10233(12) 0.0582(9) Uani 1 1 d .
H16 H 0.6344 0.2369 -0.0806 0.07 Uiso 1 1 calc R
C17 C 0.5902(2) 0.3210(3) -0.16237(12) 0.0550(8) Uani 1 1 d .
H17 H 0.6504 0.2953 -0.1875 0.066 Uiso 1 1 calc R
C18 C -0.3578(2) 0.0606(3) 0.02061(14) 0.0632(9) Uani 1 1 d .
H18A H -0.3546 0.0379 -0.0212 0.095 Uiso 1 1 calc R
H18B H -0.4047 0.1337 0.0245 0.095 Uiso 1 1 calc R
H18C H -0.3932 -0.0047 0.0431 0.095 Uiso 1 1 calc R
C19 C -0.1720(2) -0.0144(2) 0.04437(10) 0.0329(6) Uani 1 1 d .
C20 C -0.0570(2) 0.0070(2) 0.07361(9) 0.0279(6) Uani 1 1 d .
C21 C -0.0211(2) 0.1193(2) 0.09410(10) 0.0330(6) Uani 1 1 d .
H21 H -0.0691 0.1877 0.0875 0.04 Uiso 1 1 calc R
C22 C 0.0847(2) 0.1317(2) 0.12417(10) 0.0340(6) Uani 1 1 d .
H22 H 0.1092 0.2089 0.1374 0.041 Uiso 1 1 calc R
C23 C 0.1557(2) 0.0315(2) 0.13523(9) 0.0287(6) Uani 1 1 d .
C24 C 0.1206(2) -0.0799(2) 0.11281(10) 0.0310(6) Uani 1 1 d .
H24 H 0.1689 -0.1482 0.1189 0.037 Uiso 1 1 calc R
C25 C 0.0162(2) -0.0918(2) 0.08193(10) 0.0311(6) Uani 1 1 d .
H25 H -0.0058 -0.1679 0.0662 0.037 Uiso 1 1 calc R
C26 C 0.26487(19) 0.0415(2) 0.17185(10) 0.0306(6) Uani 1 1 d .
C27 C 0.3508(2) 0.1229(2) 0.15426(10) 0.0316(6) Uani 1 1 d .
C28 C 0.3550(2) 0.1936(2) 0.10181(10) 0.0382(6) Uani 1 1 d .
H28 H 0.2992 0.1937 0.0702 0.046 Uiso 1 1 calc R
C29 C 0.4540(2) 0.2613(3) 0.10535(11) 0.0457(7) Uani 1 1 d .
H29 H 0.4805 0.3171 0.0768 0.055 Uiso 1 1 calc R
C30 C 0.5089(2) 0.2319(3) 0.15968(11) 0.0497(8) Uani 1 1 d .
H30 H 0.5801 0.2661 0.1736 0.06 Uiso 1 1 calc R
C31 C 0.2724(2) -0.0323(2) 0.22253(10) 0.0336(6) Uani 1 1 d .
C32 C 0.1814(2) -0.0952(3) 0.25043(11) 0.0473(7) Uani 1 1 d .
H32 H 0.1026 -0.0991 0.237 0.057 Uiso 1 1 calc R
C33 C 0.2276(2) -0.1494(3) 0.30025(12) 0.0567(8) Uani 1 1 d .
H33 H 0.1871 -0.1967 0.3281 0.068 Uiso 1 1 calc R
C34 C 0.3455(2) -0.1210(3) 0.30182(11) 0.0521(8) Uani 1 1 d .
H34 H 0.3995 -0.1478 0.3314 0.062 Uiso 1 1 calc R
N1 N 0.3402(2) 0.5361(2) -0.23719(10) 0.0459(6) Uani 1 1 d .
H101 H 0.406(2) 0.516(3) -0.2417(13) 0.055 Uiso 1 1 d .
N2 N 0.50365(19) 0.3923(2) -0.17962(9) 0.0470(6) Uani 1 1 d .
N3 N 0.44922(17) 0.1506(2) 0.18906(9) 0.0417(6) Uani 1 1 d .
N4 N 0.37220(19) -0.0514(2) 0.25640(10) 0.0444(6) Uani 1 1 d .
H104 H 0.435(2) -0.018(2) 0.2487(12) 0.053 Uiso 1 1 d .
O1 O 0.08978(15) 0.61812(15) 0.11364(7) 0.0428(5) Uani 1 1 d .
O2 O 0.04501(16) 0.42182(16) 0.11042(7) 0.0466(5) Uani 1 1 d .
O3 O -0.24049(14) 0.08289(16) 0.04362(8) 0.0459(5) Uani 1 1 d .
O4 O -0.20234(15) -0.11013(16) 0.02402(8) 0.0477(5) Uani 1 1 d .

loop_
_atom_site_aniso_label
_atom_site_aniso_U_11
_atom_site_aniso_U_22
_atom_site_aniso_U_33
_atom_site_aniso_U_23
_atom_site_aniso_U_13
_atom_site_aniso_U_12
C1 0.082(2) 0.0401(18) 0.0397(15) -0.0075(13) 0.0259(15) -0.0028(16)
C2 0.0344(14) 0.0277(15) 0.0340(13) 0.0006(11) 0.0024(11) 0.0008(13)
C3 0.0273(13) 0.0272(15) 0.0316(12) -0.0002(10) -0.0005(10) 0.0007(12)
C4 0.0390(15) 0.0253(15) 0.0343(13) -0.0039(11) 0.0053(11) -0.0048(12)
C5 0.0427(15) 0.0255(15) 0.0339(13) 0.0027(11) 0.0048(11) -0.0064(12)
C6 0.0348(14) 0.0302(15) 0.0262(12) -0.0017(10) 0.0008(10) -0.0022(12)
C7 0.0445(15) 0.0242(14) 0.0338(13) -0.0019(11) 0.0024(11) -0.0028(12)
C8 0.0411(15) 0.0241(15) 0.0328(13) 0.0049(11) 0.0029(11) -0.0048(12)
C9 0.0359(14) 0.0250(14) 0.0312(13) -0.0032(10) 0.0005(11) -0.0087(12)
C10 0.0393(15) 0.0305(15) 0.0304(13) 0.0004(11) 0.0065(11) -0.0031(13)
C11 0.0422(16) 0.0400(17) 0.0381(14) 0.0032(12) 0.0087(12) 0.0006(14)
C12 0.0537(18) 0.062(2) 0.0451(16) 0.0190(15) 0.0040(14) 0.0140(16)
C13 0.062(2) 0.068(2) 0.0332(14) 0.0167(14) 0.0063(14) 0.0119(17)
C14 0.0330(14) 0.0395(17) 0.0323(13) -0.0017(11) 0.0024(11) -0.0013(13)
C15 0.0475(17) 0.069(2) 0.0339(14) 0.0035(14) -0.0051(13) 0.0098(16)
C16 0.0460(18) 0.076(2) 0.0522(18) 0.0130(16) -0.0083(14) 0.0157(17)
C17 0.0429(17) 0.066(2) 0.0565(18) 0.0054(16) 0.0120(14) 0.0084(17)
C18 0.0372(16) 0.057(2) 0.094(2) -0.0126(17) -0.0277(16) 0.0080(16)
C19 0.0367(15) 0.0254(15) 0.0362(13) 0.0020(11) -0.0074(11) -0.0012(13)
C20 0.0294(13) 0.0261(15) 0.0282(12) -0.0013(10) -0.0031(10) -0.0021(12)
C21 0.0343(14) 0.0252(15) 0.0392(13) -0.0016(11) -0.0077(11) 0.0044(12)
C22 0.0371(14) 0.0260(15) 0.0384(13) -0.0046(11) -0.0085(11) -0.0025(12)
C23 0.0269(13) 0.0271(15) 0.0320(13) 0.0022(10) -0.0021(10) -0.0013(12)
C24 0.0312(14) 0.0239(14) 0.0378(13) -0.0003(11) -0.0028(11) 0.0012(12)
C25 0.0353(14) 0.0221(14) 0.0356(13) -0.0035(10) -0.0036(11) -0.0015(12)
C26 0.0258(13) 0.0321(15) 0.0337(13) -0.0036(11) -0.0012(10) 0.0039(12)
C27 0.0280(13) 0.0354(16) 0.0313(12) -0.0005(11) -0.0033(10) -0.0030(12)
C28 0.0383(15) 0.0429(17) 0.0332(13) -0.0014(12) -0.0049(11) -0.0047(14)
C29 0.0450(17) 0.053(2) 0.0392(15) 0.0040(13) 0.0032(13) -0.0180(15)
C30 0.0350(15) 0.064(2) 0.0498(16) 0.0065(15) -0.0031(13) -0.0197(15)
C31 0.0254(13) 0.0386(16) 0.0365(13) 0.0014(11) -0.0049(11) -0.0014(12)
C32 0.0319(15) 0.064(2) 0.0461(16) 0.0102(14) -0.0032(12) -0.0046(15)
C33 0.0463(18) 0.073(2) 0.0509(17) 0.0257(16) 0.0008(14) -0.0088(17)
C34 0.0478(18) 0.066(2) 0.0422(15) 0.0196(15) -0.0099(13) -0.0001(16)
N1 0.0462(14) 0.0583(17) 0.0336(12) 0.0067(11) 0.0082(11) 0.0097(14)
N2 0.0443(14) 0.0550(16) 0.0422(13) 0.0079(11) 0.0129(11) 0.0076(13)
N3 0.0310(12) 0.0519(15) 0.0419(12) 0.0042(11) -0.0054(10) -0.0111(11)
N4 0.0294(12) 0.0557(17) 0.0476(13) 0.0130(11) -0.0079(11) -0.0091(12)
O1 0.0594(12) 0.0312(11) 0.0384(10) -0.0044(8) 0.0160(9) -0.0043(9)
O2 0.0643(13) 0.0301(11) 0.0464(11) 0.0032(8) 0.0216(9) -0.0040(10)
O3 0.0329(10) 0.0383(12) 0.0658(12) -0.0111(9) -0.0167(9) 0.0070(9)
O4 0.0484(12) 0.0307(12) 0.0629(12) -0.0028(9) -0.0246(9) -0.0040(9)

loop_
_atom_type_symbol
_atom_type_description
_atom_type_scat_dispersion_real
_atom_type_scat_dispersion_imag
_atom_type_scat_source
C C 0.0033 0.0016 'International Tables Vol C Tables 4.2.6.8 and 6.1.1.4'
H H 0 0 'International Tables Vol C Tables 4.2.6.8 and 6.1.1.4'
N N 0.0061 0.0033 'International Tables Vol C Tables 4.2.6.8 and 6.1.1.4'
O O 0.0106 0.006 'International Tables Vol C Tables 4.2.6.8 and 6.1.1.4'

loop_
_geom_angle_atom_site_label_1
_geom_angle_atom_site_label_2
_geom_angle_atom_site_label_3
_geom_angle
O1 C1 H1A 109.5
O1 C1 H1B 109.5
H1A C1 H1B 109.5
O1 C1 H1C 109.5
H1A C1 H1C 109.5
H1B C1 H1C 109.5
O2 C2 O1 122.6(2)
O2 C2 C3 124.6(2)
O1 C2 C3 112.8(2)
C8 C3 C4 119.0(2)
C8 C3 C2 117.6(2)
C4 C3 C2 123.4(2)
C5 C4 C3 120.2(2)
C5 C4 H4 119.9
C3 C4 H4 119.9
C4 C5 C6 120.7(2)
C4 C5 H5 119.7
C6 C5 H5 119.7
C7 C6 C5 118.7(2)
C7 C6 C9 120.1(2)
C5 C6 C9 121.3(2)
C8 C7 C6 120.6(2)
C8 C7 H7 119.7
C6 C7 H7 119.7
C7 C8 C3 120.8(2)
C7 C8 H8 119.6
C3 C8 H8 119.6
C14 C9 C10 124.9(2)
C14 C9 C6 118.3(2)
C10 C9 C6 116.8(2)
N1 C10 C11 106.6(2)
N1 C10 C9 123.9(2)
C11 C10 C9 129.5(2)
C12 C11 C10 107.5(2)
C12 C11 H11 126.2
C10 C11 H11 126.2
C11 C12 C13 107.2(3)
C11 C12 H12 126.4
C13 C12 H12 126.4
N1 C13 C12 109.1(2)
N1 C13 H13 125.4
C12 C13 H13 125.4
C9 C14 N2 122.6(2)
C9 C14 C15 128.7(2)
N2 C14 C15 108.7(2)
C16 C15 C14 106.7(2)
C16 C15 H15 126.6
C14 C15 H15 126.6
C15 C16 C17 106.2(3)
C15 C16 H16 126.9
C17 C16 H16 126.9
N2 C17 C16 112.2(2)
N2 C17 H17 123.9
C16 C17 H17 123.9
O3 C18 H18A 109.5
O3 C18 H18B 109.5
H18A C18 H18B 109.5
O3 C18 H18C 109.5
H18A C18 H18C 109.5
H18B C18 H18C 109.5
O4 C19 O3 122.9(2)
O4 C19 C20 123.9(2)
O3 C19 C20 113.2(2)
C21 C20 C25 119.2(2)
C21 C20 C19 123.2(2)
C25 C20 C19 117.6(2)
C22 C21 C20 120.2(2)
C22 C21 H21 119.9
C20 C21 H21 119.9
C21 C22 C23 120.6(2)
C21 C22 H22 119.7
C23 C22 H22 119.7
C24 C23 C22 118.6(2)
C24 C23 C26 120.1(2)
C22 C23 C26 121.3(2)
C25 C24 C23 120.7(2)
C25 C24 H24 119.7
C23 C24 H24 119.7
C24 C25 C20 120.5(2)
C24 C25 H25 119.8
C20 C25 H25 119.8
C27 C26 C31 125.1(2)
C27 C26 C23 118.7(2)
C31 C26 C23 116.3(2)
N3 C27 C26 123.3(2)
N3 C27 C28 107.7(2)
C26 C27 C28 129.0(2)
C29 C28 C27 107.5(2)
C29 C28 H28 126.3
C27 C28 H28 126.3
C28 C29 C30 106.3(2)
C28 C29 H29 126.9
C30 C29 H29 126.9
N3 C30 C29 111.7(2)
N3 C30 H30 124.2
C29 C30 H30 124.2
N4 C31 C26 125.1(2)
N4 C31 C32 106.9(2)
C26 C31 C32 128.0(2)
C33 C32 C31 107.8(2)
C33 C32 H32 126.1
C31 C32 H32 126.1
C32 C33 C34 106.3(2)
C32 C33 H33 126.9
C34 C33 H33 126.9
N4 C34 C33 110.8(2)
N4 C34 H34 124.6
C33 C34 H34 124.6
C13 N1 C10 109.5(2)
C13 N1 H101 125(2)
C10 N1 H101 123(2)
C17 N2 C14 106.2(2)
C30 N3 C27 106.9(2)
C34 N4 C31 108.3(2)
C34 N4 H104 129.4(19)
C31 N4 H104 122.1(19)
C2 O1 C1 114.85(18)
C19 O3 C18 114.0(2)

loop_
_geom_bond_atom_site_label_1
_geom_bond_atom_site_label_2
_geom_bond_distance
C1 O1 1.447(3)
C1 H1A 0.98
C1 H1B 0.98
C1 H1C 0.98
C2 O2 1.202(3)
C2 O1 1.355(3)
C2 C3 1.482(3)
C3 C8 1.389(3)
C3 C4 1.395(3)
C4 C5 1.383(3)
C4 H4 0.95
C5 C6 1.396(3)
C5 H5 0.95
C6 C7 1.394(3)
C6 C9 1.497(3)
C7 C8 1.377(3)
C7 H7 0.95
C8 H8 0.95
C9 C14 1.390(3)
C9 C10 1.425(3)
C10 N1 1.375(3)
C10 C11 1.403(3)
C11 C12 1.376(3)
C11 H11 0.95
C12 C13 1.384(4)
C12 H12 0.95
C13 N1 1.329(3)
C13 H13 0.95
C14 N2 1.397(3)
C14 C15 1.427(3)
C15 C16 1.372(4)
C15 H15 0.95
C16 C17 1.410(4)
C16 H16 0.95
C17 N2 1.324(3)
C17 H17 0.95
C18 O3 1.456(3)
C18 H18A 0.98
C18 H18B 0.98
C18 H18C 0.98
C19 O4 1.208(3)
C19 O3 1.338(3)
C19 C20 1.484(3)
C20 C21 1.391(3)
C20 C25 1.395(3)
C21 C22 1.387(3)
C21 H21 0.95
C22 C23 1.401(3)
C22 H22 0.95
C23 C24 1.394(3)
C23 C26 1.492(3)
C24 C25 1.381(3)
C24 H24 0.95
C25 H25 0.95
C26 C27 1.404(3)
C26 C31 1.410(3)
C27 N3 1.398(3)
C27 C28 1.424(3)
C28 C29 1.366(3)
C28 H28 0.95
C29 C30 1.406(3)
C29 H29 0.95
C30 N3 1.323(3)
C30 H30 0.95
C31 N4 1.381(3)
C31 C32 1.418(3)
C32 C33 1.373(4)
C32 H32 0.95
C33 C34 1.392(4)
C33 H33 0.95
C34 N4 1.327(3)
C34 H34 0.95
N1 H101 0.79(3)
N4 H104 0.83(2)
